data_1000451
loop_
_publ_author_name
'Fourquet, J L'
'Duroy, H'
'Crosnier-Lopez, M P'

_publ_section_title
;
Synthesis and crystal structure of Ba4 Mo2 O5 F7 (H F2)3.H2 O
;
_journal_coden_ASTM ZAACAB
_journal_name_full
;
Zeitschrift fuer Anorganische und Allgemeine Chemie
;
_journal_page_first 439
_journal_page_last 443
_journal_paper_doi 10.1002/zaac.19976230170
_journal_volume 623
_journal_year 1997
_chemical_formula_structural 'Ba4 (Mo2 O5 F7) (H F2)3 (H2 O)'
_chemical_formula_sum 'Ba4 F13 H5 Mo2 O6'
_chemical_name_systematic
;
Tetrabarium heptafluoropentaoxodimolybdate tris(hydrogendifluoride)
hydrate
;
_space_group_IT_number 58
_symmetry_cell_setting orthorhombic
_symmetry_Int_Tables_number 58
_symmetry_space_group_name_Hall '-P 2 2n'
_symmetry_space_group_name_H-M 'P n n m'
_cell_angle_alpha 90
_cell_angle_beta 90
_cell_angle_gamma 90
_cell_formula_units_Z 4
_cell_length_a 16.49699(100)
_cell_length_b 8.6939(5)
_cell_length_c 11.5174(6)
_cell_volume 1651.9
_refine_ls_R_factor_all 0.0295
_cod_original_formula_sum 'H5 Ba4 F13 Mo2 O6'
_cod_database_code 1000451

loop_
_symmetry_equiv_pos_as_xyz
x,y,z
-x,-y,z
1/2+x,1/2-y,1/2-z
1/2-x,1/2+y,1/2-z
-x,-y,-z
x,y,-z
1/2-x,1/2+y,1/2+z
1/2+x,1/2-y,1/2+z

loop_
_atom_site_aniso_label
_atom_site_aniso_U_11
_atom_site_aniso_U_12
_atom_site_aniso_U_13
_atom_site_aniso_U_22
_atom_site_aniso_U_23
_atom_site_aniso_U_33
Ba1 0.0131(2) 0.0003(1) 0. 0.0090(2) 0. 0.0168(3)
Ba2 0.0125(1) -0.0004(1) 0.0006(1) 0.0106(1) -0.0001(1) 0.0098(1)
Ba3 0.0137(2) -0.0001(1) 0. 0.0088(2) 0. 0.0141(3)
Mo1 0.0103(2) 0.0003(1) 0.0002(1) 0.0131(2) -0.0004(2) 0.0078(2)
O1 0.0212(27) 0.0020(23) 0. 0.0199(27) 0. 0.0294(35)
O2 0.0275(21) -0.0041(15) 0.0068(20) 0.0117(15) -0.0025(17) 0.0254(27)
O3 0.0153(17) 0.0050(15) 0.0069(17) 0.0281(21) -0.0048(21) 0.0279(24)
O4 0.0236(30) .0000(25) 0. 0.0342(32) 0. 0.0137(29)
F1 0.0144(18) 0.0004(19) 0. 0.0167(20) 0. 0.0124(19)
F2 0.0337(21) 0.0027(14) -0.0076(13) 0.0256(18) -0.0012(19) 0.0098(15)
F3 0.0135(12) 0.0009(12) 0.0017(11) 0.0133(12) -0.0001(14) 0.0190(16)
F4 0.0260(19) -0.0010(12) 0.0003(14) 0.0128(14) 0.0020(15) 0.0251(24)
F5 0.0204(17) 0.0090(15) -0.0050(16) 0.0314(19) 0.0100(17) 0.0240(26)
F6 0.0198(17) 0.0082(14) -0.0033(16) 0.0263(17) -0.0062(16) 0.0253(26)
F7 0.0349(30) -0.0161(24) 0. 0.0276(28) 0. 0.0164(34)
F8 0.0276(28) -0.0123(22) 0. 0.0243(26) 0. 0.0242(39)

loop_
_atom_site_label
_atom_site_type_symbol
_atom_site_symmetry_multiplicity
_atom_site_Wyckoff_symbol
_atom_site_fract_x
_atom_site_fract_y
_atom_site_fract_z
_atom_site_occupancy
_atom_site_attached_hydrogens
_atom_site_calc_flag
Ba1 Ba2+ 4 g 0.3125(1) 0.0145(1) 0. 1. 0 d
Ba2 Ba2+ 8 h 0.1106(1) 0.2545(1) 0.1799(1) 1. 0 d
Ba3 Ba2+ 4 g 0.3090(1) 0.4878(1) 0. 1. 0 d
Mo1 Mo6+ 8 h 0.3416(1) 0.2532(1) 0.3399(1) 1. 0 d
O1 O2- 4 g 0.0654(4) 0.7527(7) 0.5 1. 2 d
O2 O2- 8 h 0.3289(3) 0.4514(4) 0.3479(4) 1. 0 d
O3 O2- 8 h 0.4416(3) 0.2339(5) 0.3047(5) 1. 0 d
O4 O2- 4 g 0.3434(4) 0.2131(8) 0.5 1. 0 d
F1 F1- 4 g 0.2932(3) 0.7473(56) 0.5 1. 0 d
F2 F1- 8 h 0.3047(3) 0.2485(4) 0.1765(3) 1. 0 d
F3 F1- 8 h 0.2105(2) 0.2513(3) 0.3699(3) 1. 0 d
F4 F1- 8 h 0.1895(2) 0.5282(4) 0.1743(4) 1. 0 d
F5 F1- 8 h 0.0605(2) 0.0624(5) 0.3575(4) 1. 1 d
F6 F1- 8 h 0.0601(2) 0.4355(5) 0.3622(4) 1. 1 d
F7 F1- 4 g 0.0447(4) 0.0978(7) 0. 1. 1 d
F8 F1- 4 g 0.4457(4) 0.9210(7) 0.5 1. 1 d
H8 H1+ 4 g -1. -1. -1. 5. 0 dum

loop_
_atom_type_symbol
_atom_type_oxidation_number
Ba2+ 2.000
Mo6+ 6.000
O2- -2.000
F1- -1.000
H1+ 1.000
